data_1574020
loop_
_publ_author_name
'Singh, Kuntal'
'Hossain, Mozakkar'
'Nayak, Pabitra Kumar'
'Karmakar, Sougata'
'Tripathi, Akash'
'Sarkar, Prakash'
'Rudra, Pratyasha'
'Ali, A. V. Muhammed'
'Grandhi, G. Krishnamurthy'
'Vivo, Paola'
'Mondal, Swastik'
'Adarsh, K. V.'
'Ghosh, Dibyajyoti'
'Rao, K. D. M.'

_publ_section_title
;
 Benign mid-gap halide vacancy states in 2D-bismuth-based halide
 perovskite microcrystals for enhanced broadband photodetectors.
;
_journal_issue 11
_journal_name_full 'Materials horizons'
_journal_page_first 3865
_journal_page_last 3877
_journal_paper_doi 10.1039/d4mh01532k
_journal_volume 12
_journal_year 2025
_chemical_formula_moiety 'Bi2 Br3 Cs3 I5.22'
_chemical_formula_sum 'Bi2 Br3 Cs3 I5.22'
_chemical_formula_weight 1718.84
_space_group_crystal_system trigonal
_space_group_IT_number 164
_space_group_name_Hall '-P 3 2"'
_space_group_name_H-M_alt 'P -3 m 1'
_audit_creation_date 2024-01-15
_audit_creation_method
;
Olex2 1.5
(compiled 2023.08.24 svn.re1ec1418 for OlexSys, GUI svn.r6817)
;
_audit_update_record
;
2024-02-16 deposited with the CCDC.	2025-02-27 downloaded from the CCDC.
;
_cell_angle_alpha 90
_cell_angle_beta 90
_cell_angle_gamma 120
_cell_formula_units_Z 1
_cell_length_a 8.2207(12)
_cell_length_b 8.2207(12)
_cell_length_c 10.104(2)
_cell_measurement_reflns_used 3666
_cell_measurement_temperature 180(2)
_cell_measurement_theta_max 25.30
_cell_measurement_theta_min 2.86
_cell_volume 591.35(17)
_computing_molecular_graphics 'Olex2 1.5 (Dolomanov et al., 2009)'
_computing_publication_material 'Olex2 1.5 (Dolomanov et al., 2009)'
_computing_structure_refinement 'ShelXL (Sheldrick, 2015)'
_diffrn_ambient_temperature 180.15
_diffrn_measured_fraction_theta_full 0.995
_diffrn_measured_fraction_theta_max 0.996
_diffrn_measurement_device_type 'Bruker D8 Venture'
_diffrn_radiation_type MoK\a
_diffrn_radiation_wavelength 0.71073
_diffrn_reflns_av_R_equivalents 0.0381
_diffrn_reflns_av_unetI/netI 0.0187
_diffrn_reflns_Laue_measured_fraction_full 0.995
_diffrn_reflns_Laue_measured_fraction_max 0.996
_diffrn_reflns_limit_h_max 9
_diffrn_reflns_limit_h_min -9
_diffrn_reflns_limit_k_max 9
_diffrn_reflns_limit_k_min -9
_diffrn_reflns_limit_l_max 12
_diffrn_reflns_limit_l_min -12
_diffrn_reflns_number 5578
_diffrn_reflns_point_group_measured_fraction_full 0.995
_diffrn_reflns_point_group_measured_fraction_max 0.996
_diffrn_reflns_theta_full 25.242
_diffrn_reflns_theta_max 25.320
_diffrn_reflns_theta_min 2.861
_exptl_absorpt_coefficient_mu 31.266
_exptl_absorpt_correction_type multi-scan
_exptl_crystal_colour 'Dark Yellow'
_exptl_crystal_density_diffrn 4.827
_exptl_crystal_description hexagonal
_exptl_crystal_F_000 713
_exptl_crystal_size_max 0.18
_exptl_crystal_size_mid 0.14
_exptl_crystal_size_min 0.13
_exptl_transmission_factor_max 0.0916
_exptl_transmission_factor_min 0.0236
_refine_diff_density_max 0.729
_refine_diff_density_min -0.647
_refine_diff_density_rms 0.127
_refine_ls_extinction_method none
_refine_ls_goodness_of_fit_ref 1.164
_refine_ls_hydrogen_treatment undef
_refine_ls_matrix_type full
_refine_ls_number_parameters 20
_refine_ls_number_reflns 446
_refine_ls_number_restraints 0
_refine_ls_restrained_S_all 1.164
_refine_ls_R_factor_all 0.0196
_refine_ls_R_factor_gt 0.0184
_refine_ls_shift/su_max 0.000
_refine_ls_shift/su_mean 0.000
_refine_ls_structure_factor_coef Fsqd
_refine_ls_weighting_details 'w=1/[\s^2^(Fo^2^)+(0.0191P)^2^+0.9562P] where P=(Fo^2^+2Fc^2^)/3'
_refine_ls_weighting_scheme calc
_refine_ls_wR_factor_gt 0.0425
_refine_ls_wR_factor_ref 0.0431
_reflns_Friedel_coverage 0.000
_reflns_number_gt 430
_reflns_number_total 446
_reflns_threshold_expression 'I > 2\s(I)'
_cod_data_source_file d4mh01532k4.cif
_cod_data_source_block kdmr-trigonal-backup
_cod_depositor_comments
;
The following automatic conversions were performed:

data item '_exptl_absorpt_correction_type' value 'Multi Scan' was
changed to 'multi-scan' in accordance with the
/home/data/users/saulius/crontab/automatic-downloads/rss-feeds/RSC/lib/dictionaries/cif_core.dic
dictionary named 'cif_core.dic' version 2.4.2 last updated on
2011-04-26.

Automatic conversion script
Id: cif_fix_values 8170 2020-07-09 18:12:32Z antanas 

 Adding full bibliography for 1574020.cif.
;
_cod_original_cell_volume 591.3(2)
_cod_database_code 1574020
_shelx_shelxl_version_number 2018/3
_shelx_space_group_comment
;
The symmetry employed for this shelxl refinement is uniquely defined
by the following loop, which should always be used as a source of
symmetry information in preference to the above space-group names.
They are only intended as comments.
;
_olex2_refinement_description
;
;
_olex2_submission_special_instructions 'No special instructions were received'

loop_
_space_group_symop_operation_xyz
'x, y, z'
'-y, x-y, z'
'-x+y, -x, z'
'y, x, -z'
'x-y, -y, -z'
'-x, -x+y, -z'
'-x, -y, -z'
'y, -x+y, -z'
'x-y, x, -z'
'-y, -x, z'
'-x+y, y, z'
'x, x-y, z'

loop_
_atom_site_label
_atom_site_type_symbol
_atom_site_fract_x
_atom_site_fract_y
_atom_site_fract_z
_atom_site_U_iso_or_equiv
_atom_site_adp_type
_atom_site_occupancy
_atom_site_site_symmetry_order
_atom_site_calc_flag
_atom_site_refinement_flags_posn
_atom_site_refinement_flags_adp
_atom_site_refinement_flags_occupancy
_atom_site_disorder_assembly
_atom_site_disorder_group
Bi1 Bi 0.333333 0.666667 0.31708(3) 0.03432(15) Uani 1 6 d S T P . .
Cs2 Cs 0.666667 1.333333 0.17885(9) 0.0721(3) Uani 1 6 d S T P . .
Cs1 Cs 0.000000 1.000000 0.500000 0.0777(4) Uani 1 12 d S T P . .
I1 I 0.16472(4) 0.83528(4) 0.16343(6) 0.0668(3) Uani 0.871(3) 2 d S T P . .
Br1 Br 0.500000 0.500000 0.500000 0.0849(4) Uani 1 4 d S T P . .

loop_
_atom_site_aniso_label
_atom_site_aniso_U_11
_atom_site_aniso_U_22
_atom_site_aniso_U_33
_atom_site_aniso_U_23
_atom_site_aniso_U_13
_atom_site_aniso_U_12
Bi1 0.03591(17) 0.03591(17) 0.0311(2) 0.000 0.000 0.01795(9)
Cs2 0.0714(4) 0.0714(4) 0.0737(6) 0.000 0.000 0.0357(2)
Cs1 0.0812(6) 0.0812(6) 0.0708(9) 0.000 0.000 0.0406(3)
I1 0.0736(4) 0.0736(4) 0.0669(5) 0.01094(14) -0.01094(14) 0.0471(4)
Br1 0.1063(8) 0.1063(8) 0.0748(8) 0.0172(3) -0.0172(3) 0.0777(9)

loop_
_atom_type_symbol
_atom_type_description
_atom_type_scat_dispersion_real
_atom_type_scat_dispersion_imag
_atom_type_scat_source
Bi Bi -4.1077 10.2566 'International Tables Vol C Tables 4.2.6.8 and 6.1.1.4'
Br Br -0.2901 2.4595 'International Tables Vol C Tables 4.2.6.8 and 6.1.1.4'
Cs Cs -0.3680 2.1192 'International Tables Vol C Tables 4.2.6.8 and 6.1.1.4'
I I -0.4742 1.8119 'International Tables Vol C Tables 4.2.6.8 and 6.1.1.4'

loop_
_geom_angle_atom_site_label_1
_geom_angle_atom_site_label_2
_geom_angle_atom_site_label_3
_geom_angle
_geom_angle_site_symmetry_1
_geom_angle_site_symmetry_3
_geom_angle_publ_flag
I1 Bi1 I1 93.31(2) . 2_665 ?
I1 Bi1 I1 93.31(2) . 3_565 ?
I1 Bi1 I1 93.31(2) 2_665 3_565 ?
I1 Bi1 Br1 90.138(13) . 2_665 ?
I1 Bi1 Br1 174.976(17) 2_665 2_665 ?
I1 Bi1 Br1 90.138(13) 3_565 2_665 ?
I1 Bi1 Br1 90.138(13) . 3_565 ?
I1 Bi1 Br1 90.138(13) 2_665 3_565 ?
I1 Bi1 Br1 174.976(17) 3_565 3_565 ?
I1 Bi1 Br1 174.976(17) . . ?
I1 Bi1 Br1 90.138(13) 2_665 . ?
I1 Bi1 Br1 90.138(13) 3_565 . ?
Br1 Bi1 Br1 86.196(12) 2_665 . ?
Br1 Bi1 Br1 86.196(13) 2_665 3_565 ?
Br1 Bi1 Br1 86.196(13) 3_565 . ?
I1 Cs2 I1 58.229(15) 2_775 7_675 ?
I1 Cs2 I1 58.229(15) 2_675 9_665 ?
I1 Cs2 I1 88.437(14) 1_665 7_675 ?
I1 Cs2 I1 119.858(2) 3_565 2_675 ?
I1 Cs2 I1 60.724(15) 3_575 2_675 ?
I1 Cs2 I1 117.42(2) 2_775 9_665 ?
I1 Cs2 I1 119.858(2) . 3_575 ?
I1 Cs2 I1 58.229(15) . 9_665 ?
I1 Cs2 I1 59.182(15) . 2_675 ?
I1 Cs2 I1 59.189(19) 7_675 9_665 ?
I1 Cs2 I1 88.437(14) 2_775 8_565 ?
I1 Cs2 I1 117.42(2) . 8_565 ?
I1 Cs2 I1 60.723(15) 3_565 . ?
I1 Cs2 I1 58.229(15) 1_665 8_565 ?
I1 Cs2 I1 59.189(19) 9_665 8_565 ?
I1 Cs2 I1 59.181(15) 3_565 2_775 ?
I1 Cs2 I1 58.229(15) 3_565 7_675 ?
I1 Cs2 I1 175.59(3) 2_775 2_675 ?
I1 Cs2 I1 88.437(14) 3_575 9_665 ?
I1 Cs2 I1 119.858(2) 3_565 1_665 ?
I1 Cs2 I1 88.436(14) . 7_675 ?
I1 Cs2 I1 117.42(2) 1_665 9_665 ?
I1 Cs2 I1 60.724(15) 2_775 1_665 ?
I1 Cs2 I1 117.42(2) 3_565 8_565 ?
I1 Cs2 I1 175.59(3) 3_565 3_575 ?
I1 Cs2 I1 119.858(2) 2_775 3_575 ?
I1 Cs2 I1 88.437(14) 3_565 9_665 ?
I1 Cs2 I1 58.229(15) 3_575 8_565 ?
I1 Cs2 I1 59.189(19) 7_675 8_565 ?
I1 Cs2 I1 88.437(14) 2_675 8_565 ?
I1 Cs2 I1 59.181(15) 1_665 3_575 ?
I1 Cs2 I1 175.59(3) . 1_665 ?
I1 Cs2 I1 119.857(2) 2_775 . ?
I1 Cs2 I1 117.42(2) 3_575 7_675 ?
I1 Cs2 I1 119.858(2) 1_665 2_675 ?
I1 Cs2 I1 117.42(2) 2_675 7_675 ?
Br1 Cs2 I1 91.525(14) 2_665 2_775 ?
Br1 Cs2 I1 119.653(12) 3_675 7_675 ?
Br1 Cs2 I1 61.427(11) 3_675 1_665 ?
Br1 Cs2 I1 61.426(12) 2_665 . ?
Br1 Cs2 I1 119.653(12) 2_665 9_665 ?
Br1 Cs2 I1 122.92(2) 1_565 3_565 ?
Br1 Cs2 I1 91.525(14) 1_565 1_665 ?
Br1 Cs2 I1 122.92(2) 3_675 2_675 ?
Br1 Cs2 I1 91.525(14) 3_675 3_575 ?
Br1 Cs2 I1 61.427(12) 1_565 2_675 ?
Br1 Cs2 I1 178.588(16) 2_665 8_565 ?
Br1 Cs2 I1 91.525(14) 3_675 3_565 ?
Br1 Cs2 I1 61.427(12) 1_565 3_575 ?
Br1 Cs2 I1 122.92(2) 2_665 1_665 ?
Br1 Cs2 I1 119.653(12) 2_665 7_675 ?
Br1 Cs2 I1 61.427(12) 3_675 2_775 ?
Br1 Cs2 I1 91.525(14) 1_565 . ?
Br1 Cs2 I1 178.588(16) 3_675 9_665 ?
Br1 Cs2 I1 178.588(16) 1_565 7_675 ?
Br1 Cs2 I1 91.525(14) 2_665 2_675 ?
Br1 Cs2 I1 61.427(12) 2_665 3_565 ?
Br1 Cs2 I1 122.92(2) 1_565 2_775 ?
Br1 Cs2 I1 119.653(12) 3_675 8_565 ?
Br1 Cs2 I1 119.653(12) 1_565 8_565 ?
Br1 Cs2 I1 119.653(12) 1_565 9_665 ?
Br1 Cs2 I1 122.92(2) 3_675 . ?
Br1 Cs2 I1 122.92(2) 2_665 3_575 ?
Br1 Cs2 Br1 61.492(17) 3_675 2_665 ?
Br1 Cs2 Br1 61.492(17) 3_675 1_565 ?
Br1 Cs2 Br1 61.492(17) 2_665 1_565 ?
I1 Cs1 I1 58.903(16) 3_465 2_675 ?
I1 Cs1 I1 58.903(16) 9_666 8_456 ?
I1 Cs1 I1 180.0 9_666 3_465 ?
I1 Cs1 I1 58.903(16) 7_576 8_456 ?
I1 Cs1 I1 121.097(16) 8_456 . ?
I1 Cs1 I1 180.0 7_576 . ?
I1 Cs1 I1 58.903(16) 2_675 . ?
I1 Cs1 I1 121.097(16) 7_576 2_675 ?
I1 Cs1 I1 121.097(16) 3_465 7_576 ?
I1 Cs1 I1 121.097(16) 3_465 8_456 ?
I1 Cs1 I1 121.097(16) 9_666 . ?
I1 Cs1 I1 180.000(15) 2_675 8_456 ?
I1 Cs1 I1 58.903(16) 9_666 7_576 ?
I1 Cs1 I1 58.903(16) 3_465 . ?
I1 Cs1 I1 121.097(16) 9_666 2_675 ?
Br1 Cs1 I1 60.549(8) 1_565 9_666 ?
Br1 Cs1 I1 90.0 3_565 3_465 ?
Br1 Cs1 I1 119.451(8) 2_665 7_576 ?
Br1 Cs1 I1 119.451(8) 1_455 2_675 ?
Br1 Cs1 I1 90.0 2_565 8_456 ?
Br1 Cs1 I1 60.548(8) 3_565 . ?
Br1 Cs1 I1 90.0 1_565 . ?
Br1 Cs1 I1 60.549(8) 1_565 2_675 ?
Br1 Cs1 I1 90.0 1_565 7_576 ?
Br1 Cs1 I1 119.452(8) 1_565 3_465 ?
Br1 Cs1 I1 119.451(8) 3_565 7_576 ?
Br1 Cs1 I1 119.451(8) 1_455 9_666 ?
Br1 Cs1 I1 90.0 2_665 2_675 ?
Br1 Cs1 I1 90.0 2_665 8_456 ?
Br1 Cs1 I1 60.548(8) 2_665 . ?
Br1 Cs1 I1 90.0 3_575 3_465 ?
Br1 Cs1 I1 60.549(8) 3_575 2_675 ?
Br1 Cs1 I1 60.549(8) 1_455 8_456 ?
Br1 Cs1 I1 60.549(8) 3_565 8_456 ?
Br1 Cs1 I1 90.0 1_455 7_576 ?
Br1 Cs1 I1 60.549(8) 3_575 7_576 ?
Br1 Cs1 I1 90.0 1_455 . ?
Br1 Cs1 I1 60.549(8) 1_455 3_465 ?
Br1 Cs1 I1 90.0 3_565 9_666 ?
Br1 Cs1 I1 119.451(8) 2_665 3_465 ?
Br1 Cs1 I1 119.452(8) 2_565 . ?
Br1 Cs1 I1 90.0 2_565 2_675 ?
Br1 Cs1 I1 119.451(8) 3_575 8_456 ?
Br1 Cs1 I1 119.451(8) 1_565 8_456 ?
Br1 Cs1 I1 119.452(8) 3_575 . ?
Br1 Cs1 I1 60.549(8) 2_565 3_465 ?
Br1 Cs1 I1 60.549(8) 2_565 7_576 ?
Br1 Cs1 I1 119.451(8) 2_565 9_666 ?
Br1 Cs1 I1 60.549(8) 2_665 9_666 ?
Br1 Cs1 I1 90.0 3_575 9_666 ?
Br1 Cs1 I1 119.451(8) 3_565 2_675 ?
Br1 Cs1 Br1 180.0 2_665 2_565 ?
Br1 Cs1 Br1 60.0 1_565 2_665 ?
Br1 Cs1 Br1 120.0 1_455 2_665 ?
Br1 Cs1 Br1 120.0 3_575 2_665 ?
Br1 Cs1 Br1 60.0 1_565 3_575 ?
Br1 Cs1 Br1 120.0 3_565 2_565 ?
Br1 Cs1 Br1 180.0 1_565 1_455 ?
Br1 Cs1 Br1 120.0 1_455 3_575 ?
Br1 Cs1 Br1 120.0 1_565 3_565 ?
Br1 Cs1 Br1 60.0 1_455 3_565 ?
Br1 Cs1 Br1 60.0 3_565 2_665 ?
Br1 Cs1 Br1 120.0 1_565 2_565 ?
Br1 Cs1 Br1 60.0 1_455 2_565 ?
Br1 Cs1 Br1 60.0 3_575 2_565 ?
Br1 Cs1 Br1 180.0 3_575 3_565 ?
Bi1 I1 Cs2 88.497(10) . 1_445 ?
Bi1 I1 Cs2 88.498(10) . . ?
Bi1 I1 Cs2 88.12(2) . 7_675 ?
Bi1 I1 Cs1 91.71(2) . . ?
Cs2 I1 Cs2 91.563(14) 1_445 7_675 ?
Cs2 I1 Cs2 175.59(3) 1_445 . ?
Cs2 I1 Cs2 91.563(14) . 7_675 ?
Cs2 I1 Cs1 88.432(14) 1_445 . ?
Cs2 I1 Cs1 88.432(14) . . ?
Cs1 I1 Cs2 179.826(15) . 7_675 ?
Bi1 Br1 Bi1 180.000(10) . 7_666 ?
Bi1 Br1 Cs2 91.733(17) . 7_676 ?
Bi1 Br1 Cs2 88.267(16) 7_666 7_676 ?
Bi1 Br1 Cs2 88.267(17) . 1_545 ?
Bi1 Br1 Cs2 91.733(16) 7_666 1_545 ?
Bi1 Br1 Cs1 90.0 . 1_655 ?
Bi1 Br1 Cs1 90.0 7_666 1_655 ?
Bi1 Br1 Cs1 90.0 . 1_545 ?
Bi1 Br1 Cs1 90.0 7_666 1_545 ?
Cs2 Br1 Cs2 180.0 7_676 1_545 ?
Cs2 Br1 Cs1 90.0 1_545 1_545 ?
Cs2 Br1 Cs1 90.0 1_545 1_655 ?
Cs2 Br1 Cs1 90.0 7_676 1_545 ?
Cs2 Br1 Cs1 90.0 7_676 1_655 ?
Cs1 Br1 Cs1 180.0 1_655 1_545 ?

loop_
_geom_bond_atom_site_label_1
_geom_bond_atom_site_label_2
_geom_bond_distance
_geom_bond_site_symmetry_2
_geom_bond_publ_flag
Bi1 I1 2.8590(6) . ?
Bi1 I1 2.8590(6) 2_665 ?
Bi1 I1 2.8590(6) 3_565 ?
Bi1 Br1 3.0079(4) 2_665 ?
Bi1 Br1 3.0079(4) 3_565 ?
Bi1 Br1 3.0079(4) . ?
Cs2 I1 4.2100(11) 8_565 ?
Cs2 I1 4.1134(6) 3_575 ?
Cs2 I1 4.2101(11) 7_675 ?
Cs2 I1 4.1134(6) 1_665 ?
Cs2 I1 4.1134(6) 2_775 ?
Cs2 I1 4.1134(6) 2_675 ?
Cs2 I1 4.1134(6) 3_565 ?
Cs2 I1 4.2101(11) 9_665 ?
Cs2 I1 4.1134(6) . ?
Cs2 Br1 4.0201(9) 1_565 ?
Cs2 Br1 4.0201(9) 3_675 ?
Cs2 Br1 4.0201(9) 2_665 ?
Cs1 I1 4.1311(8) 9_666 ?
Cs1 I1 4.1311(9) 2_675 ?
Cs1 I1 4.1311(9) 3_465 ?
Cs1 I1 4.1311(9) . ?
Cs1 I1 4.1311(8) 7_576 ?
Cs1 I1 4.1311(8) 8_456 ?
Cs1 Br1 4.1104(6) 1_455 ?
Cs1 Br1 4.1104(6) 2_665 ?
Cs1 Br1 4.1104(6) 1_565 ?
Cs1 Br1 4.1104(6) 3_565 ?
Cs1 Br1 4.1104(6) 3_575 ?
Cs1 Br1 4.1103(6) 2_565 ?
